data_1565432
loop_
_publ_author_name
'Tasior, Mariusz'
'Kowalczyk, Pawe\/l'
'Przyby\/l, Marta'
'Czichy, Ma\/lgorzata'
'Janasik, Patryk'
'Bousquet, Manon H. E.'
'\/Lapkowski, Mieczys\/law'
'Rammo, Matt'
'Rebane, Aleksander'
'Jacquemin, Denis'
'Gryko, Daniel T.'

_publ_section_title
;
 Going beyond the borders: pyrrolo[3,2-b]pyrroles with deep red emission
;
_journal_name_full 'Chemical Science'
_journal_paper_doi 10.1039/D1SC05007A
_journal_year 2021
_chemical_formula_moiety 'C68 H70 B2 N4'
_chemical_formula_sum 'C68 H70 B2 N4'
_chemical_formula_weight 964.90
_space_group_crystal_system monoclinic
_space_group_IT_number 14
_space_group_name_Hall '-P 2ybc'
_space_group_name_H-M_alt 'P 1 21/c 1'
_atom_sites_solution_hydrogens mixed
_atom_sites_solution_primary direct
_atom_sites_solution_secondary difmap
_audit_creation_method SHELXL-2014
_audit_update_record
;
2021-08-26 deposited with the CCDC.	2021-11-29 downloaded from the CCDC.
;
_cell_angle_alpha 90
_cell_angle_beta 90.002(6)
_cell_angle_gamma 90
_cell_formula_units_Z 2
_cell_length_a 16.0079(13)
_cell_length_b 12.8244(9)
_cell_length_c 13.7166(11)
_cell_measurement_reflns_used 1801
_cell_measurement_temperature 296(2)
_cell_measurement_theta_max 65.07
_cell_measurement_theta_min 2.76
_cell_volume 2815.9(4)
_computing_cell_refinement 'Bruker SAINT'
_computing_data_collection 'Bruker APEX2'
_computing_data_reduction 'Bruker SAINT'
_computing_molecular_graphics 'Bruker SHELXTL'
_computing_publication_material 'Bruker SHELXTL'
_computing_structure_refinement 'SHELXL-2014 (Sheldrick, 2014)'
_computing_structure_solution 'SHELXL-2014 (Sheldrick, 2014)'
_diffrn_ambient_temperature 296(2)
_diffrn_measured_fraction_theta_full 0.834
_diffrn_measured_fraction_theta_max 0.891
_diffrn_measurement_device_type 'Bruker APEX-II CCD'
_diffrn_measurement_method '\f and \w scans'
_diffrn_radiation_monochromator graphite
_diffrn_radiation_type CuK\a
_diffrn_radiation_wavelength 1.54178
_diffrn_reflns_av_R_equivalents 0.1183
_diffrn_reflns_av_unetI/netI 0.1893
_diffrn_reflns_Laue_measured_fraction_full 0.834
_diffrn_reflns_Laue_measured_fraction_max 0.891
_diffrn_reflns_limit_h_max 17
_diffrn_reflns_limit_h_min -16
_diffrn_reflns_limit_k_max 15
_diffrn_reflns_limit_k_min -13
_diffrn_reflns_limit_l_max 15
_diffrn_reflns_limit_l_min -15
_diffrn_reflns_number 50300
_diffrn_reflns_point_group_measured_fraction_full 0.834
_diffrn_reflns_point_group_measured_fraction_max 0.891
_diffrn_reflns_theta_full 67.679
_diffrn_reflns_theta_max 65.066
_diffrn_reflns_theta_min 2.760
_diffrn_source 'fine-focus sealed tube'
_exptl_absorpt_coefficient_mu 0.492
_exptl_absorpt_correction_T_max 0.9460
_exptl_absorpt_correction_T_min 0.8620
_exptl_absorpt_correction_type numerical
_exptl_absorpt_process_details sadabs
_exptl_crystal_colour yellow
_exptl_crystal_density_diffrn 1.138
_exptl_crystal_density_method 'not measured'
_exptl_crystal_description plate
_exptl_crystal_F_000 1032
_exptl_crystal_size_max 0.310
_exptl_crystal_size_mid 0.204
_exptl_crystal_size_min 0.114
_refine_diff_density_max 0.243
_refine_diff_density_min -0.237
_refine_diff_density_rms 0.052
_refine_ls_extinction_coef 0.00006(6)
_refine_ls_extinction_expression Fc^*^=kFc[1+0.001xFc^2^\l^3^/sin(2\q)]^-1/4^
_refine_ls_extinction_method SHELXL
_refine_ls_goodness_of_fit_ref 1.107
_refine_ls_hydrogen_treatment mixed
_refine_ls_matrix_type full
_refine_ls_number_parameters 380
_refine_ls_number_reflns 4258
_refine_ls_number_restraints 0
_refine_ls_restrained_S_all 1.107
_refine_ls_R_factor_all 0.2420
_refine_ls_R_factor_gt 0.0838
_refine_ls_shift/su_max 0.000
_refine_ls_shift/su_mean 0.000
_refine_ls_structure_factor_coef Fsqd
_refine_ls_weighting_details 'w=1/[\s^2^(Fo^2^)+5.8737P] where P=(Fo^2^+2Fc^2^)/3'
_refine_ls_weighting_scheme calc
_refine_ls_wR_factor_gt 0.1338
_refine_ls_wR_factor_ref 0.1690
_reflns_Friedel_coverage 0.000
_reflns_number_gt 1801
_reflns_number_total 4258
_reflns_threshold_expression 'I > 2\s(I)'
_cod_data_source_file d1sc05007a2.cif
_cod_data_source_block PK51_B_0mb
_cod_original_sg_symbol_H-M 'P 21/c'
_cod_database_code 1565432
_shelx_space_group_comment
;
The symmetry employed for this shelxl refinement is uniquely defined
by the following loop, which should always be used as a source of
symmetry information in preference to the above space-group names.
They are only intended as comments.
;
_shelx_estimated_absorpt_t_min 0.862
_shelx_estimated_absorpt_t_max 0.946
_shelxl_version_number 2014-3

loop_
_space_group_symop_operation_xyz
'x, y, z'
'-x, y+1/2, -z+1/2'
'-x, -y, -z'
'x, -y-1/2, z-1/2'

loop_
_atom_site_label
_atom_site_type_symbol
_atom_site_fract_x
_atom_site_fract_y
_atom_site_fract_z
_atom_site_U_iso_or_equiv
_atom_site_adp_type
_atom_site_occupancy
_atom_site_site_symmetry_order
_atom_site_calc_flag
_atom_site_refinement_flags_posn
_atom_site_refinement_flags_adp
_atom_site_refinement_flags_occupancy
_atom_site_disorder_assembly
_atom_site_disorder_group
N1 N 0.4071(3) 1.0158(3) 0.4355(3) 0.0395(12) Uani 1 1 d . . . . .
N2 N 0.5192(3) 1.1622(3) 0.2497(3) 0.0400(12) Uani 1 1 d . . . . .
C22 C 0.1092(6) 0.2970(6) 0.7271(7) 0.166(4) Uani 1 1 d . . . . .
H22A H 0.1231 0.3252 0.7899 0.248 Uiso 1 1 calc R U . . .
H22B H 0.1401 0.2339 0.7165 0.248 Uiso 1 1 calc R U . . .
H22C H 0.0504 0.2822 0.7246 0.248 Uiso 1 1 calc R U . . .
C21 C 0.1307(5) 0.3739(6) 0.6503(6) 0.107(3) Uani 1 1 d . . . . .
H21A H 0.1258 0.3406 0.5871 0.129 Uiso 1 1 calc R U . . .
H21B H 0.1884 0.3949 0.6586 0.129 Uiso 1 1 calc R U . . .
C20 C 0.0762(4) 0.4701(5) 0.6514(5) 0.076(2) Uani 1 1 d . . . . .
H20A H 0.0192 0.4499 0.6365 0.092 Uiso 1 1 calc R U . . .
H20B H 0.0766 0.4995 0.7165 0.092 Uiso 1 1 calc R U . . .
C19 C 0.1036(4) 0.5523(5) 0.5802(5) 0.075(2) Uani 1 1 d . . . . .
H19A H 0.1001 0.5234 0.5149 0.090 Uiso 1 1 calc R U . . .
H19B H 0.1618 0.5686 0.5927 0.090 Uiso 1 1 calc R U . . .
C18 C 0.0542(4) 0.6526(5) 0.5826(5) 0.072(2) Uani 1 1 d . . . . .
H18A H 0.0614 0.6854 0.6457 0.086 Uiso 1 1 calc R U . . .
H18B H -0.0046 0.6368 0.5745 0.086 Uiso 1 1 calc R U . . .
C17 C 0.0817(4) 0.7289(5) 0.5024(5) 0.076(2) Uani 1 1 d . . . . .
H17A H 0.1410 0.7424 0.5100 0.092 Uiso 1 1 calc R U . . .
H17B H 0.0739 0.6955 0.4397 0.092 Uiso 1 1 calc R U . . .
C16 C 0.0370(4) 0.8302(5) 0.5015(5) 0.078(2) Uani 1 1 d . . . . .
H16A H 0.0477 0.8661 0.5625 0.094 Uiso 1 1 calc R U . . .
H16B H -0.0226 0.8171 0.4975 0.094 Uiso 1 1 calc R U . . .
C15 C 0.0627(3) 0.9016(5) 0.4166(4) 0.0622(18) Uani 1 1 d . . . . .
H15A H 0.0519 0.8657 0.3556 0.075 Uiso 1 1 calc R U . . .
H15B H 0.0281 0.9637 0.4179 0.075 Uiso 1 1 calc R U . . .
C12 C 0.1533(3) 0.9341(4) 0.4192(5) 0.0439(15) Uani 1 1 d . . . . .
C13 C 0.2085(4) 0.9064(4) 0.3464(4) 0.0507(17) Uani 1 1 d . . . . .
H13 H 0.1890 0.8683 0.2933 0.061 Uiso 1 1 calc R U . . .
C14 C 0.2915(4) 0.9337(5) 0.3502(5) 0.0468(17) Uani 1 1 d . . . . .
C9 C 0.3209(3) 0.9916(4) 0.4273(4) 0.0366(14) Uani 1 1 d . . . . .
C1 C 0.4595(3) 0.9832(4) 0.5109(4) 0.0364(14) Uani 1 1 d . . . . .
C3 C 0.4593(4) 1.0689(4) 0.3708(4) 0.0404(15) Uani 1 1 d . . . . .
C2 C 0.5420(4) 1.0729(4) 0.4001(4) 0.0366(14) Uani 1 1 d . . . . .
C23 C 0.6084(4) 1.2589(4) 0.3790(4) 0.0395(15) Uani 1 1 d . . . . .
C28 C 0.5586(4) 1.3463(4) 0.3631(4) 0.0519(17) Uani 1 1 d . . . . .
H28 H 0.5164 1.3423 0.3167 0.062 Uiso 1 1 calc R U . . .
C27 C 0.5693(4) 1.4392(5) 0.4135(5) 0.0590(18) Uani 1 1 d . . . . .
H27 H 0.5344 1.4955 0.4005 0.071 Uiso 1 1 calc R U . . .
C26 C 0.6309(5) 1.4484(6) 0.4821(5) 0.061(2) Uani 1 1 d . . . . .
C25 C 0.6817(5) 1.3641(6) 0.5011(5) 0.0562(18) Uani 1 1 d . . . . .
C24 C 0.6705(4) 1.2708(5) 0.4506(4) 0.0483(17) Uani 1 1 d . . . . .
C29 C 0.6737(4) 1.0915(4) 0.2781(4) 0.0411(15) Uani 1 1 d . . . . .
C34 C 0.7523(4) 1.1378(5) 0.2710(4) 0.0551(18) Uani 1 1 d . . . . .
H34 H 0.7588 1.2060 0.2926 0.066 Uiso 1 1 calc R U . . .
C33 C 0.8210(5) 1.0863(8) 0.2331(5) 0.071(2) Uani 1 1 d . . . . .
C32 C 0.8128(6) 0.9855(8) 0.1995(6) 0.081(3) Uani 1 1 d . . . . .
C31 C 0.7363(6) 0.9378(6) 0.2033(5) 0.071(2) Uani 1 1 d . . . . .
C30 C 0.6680(5) 0.9902(5) 0.2426(4) 0.0539(18) Uani 1 1 d . . . . .
C4 C 0.4430(4) 1.1263(4) 0.2816(4) 0.0397(15) Uani 1 1 d . . . . .
C5 C 0.3705(4) 1.1495(5) 0.2311(5) 0.0513(17) Uani 1 1 d . . . . .
C6 C 0.3770(5) 1.2070(5) 0.1458(5) 0.0573(19) Uani 1 1 d . . . . .
C7 C 0.4539(4) 1.2387(4) 0.1121(4) 0.0538(17) Uani 1 1 d . . . . .
H7 H 0.4583 1.2750 0.0536 0.065 Uiso 1 1 calc R U . . .
C8 C 0.5237(4) 1.2164(4) 0.1653(4) 0.0470(16) Uani 1 1 d . . . . .
H8 H 0.5755 1.2389 0.1431 0.056 Uiso 1 1 calc R U . . .
C11 C 0.1832(4) 0.9939(5) 0.4955(4) 0.0518(17) Uani 1 1 d . . . . .
H11 H 0.1469 1.0157 0.5443 0.062 Uiso 1 1 calc R U . . .
C10 C 0.2664(4) 1.0216(5) 0.4998(5) 0.0463(17) Uani 1 1 d . . . . .
B1 B 0.5943(4) 1.1464(5) 0.3283(4) 0.0390(17) Uani 1 1 d . . . . .
H6 H 0.326(3) 1.224(4) 0.109(4) 0.08(2) Uiso 1 1 d . . . . .
H25 H 0.727(3) 1.365(4) 0.548(4) 0.06(2) Uiso 1 1 d . . . . .
H26 H 0.640(4) 1.515(5) 0.516(4) 0.11(3) Uiso 1 1 d . . . . .
H24 H 0.706(3) 1.211(4) 0.466(3) 0.055(19) Uiso 1 1 d . . . . .
H33 H 0.877(4) 1.121(4) 0.235(4) 0.07(2) Uiso 1 1 d . . . . .
H10 H 0.287(3) 1.062(3) 0.551(3) 0.034(15) Uiso 1 1 d . . . . .
H5 H 0.314(3) 1.126(3) 0.255(3) 0.046(17) Uiso 1 1 d . . . . .
H30 H 0.614(3) 0.951(4) 0.248(4) 0.06(2) Uiso 1 1 d . . . . .
H14 H 0.331(3) 0.911(4) 0.300(4) 0.061(19) Uiso 1 1 d . . . . .
H31 H 0.728(4) 0.869(5) 0.183(4) 0.09(3) Uiso 1 1 d . . . . .
H32 H 0.864(4) 0.952(5) 0.174(5) 0.12(3) Uiso 1 1 d . . . . .

loop_
_atom_site_aniso_label
_atom_site_aniso_U_11
_atom_site_aniso_U_22
_atom_site_aniso_U_33
_atom_site_aniso_U_23
_atom_site_aniso_U_13
_atom_site_aniso_U_12
N1 0.028(3) 0.048(3) 0.043(3) 0.010(3) -0.002(3) -0.003(3)
N2 0.048(4) 0.035(3) 0.038(3) 0.003(2) 0.003(3) -0.002(3)
C22 0.180(10) 0.095(7) 0.222(11) 0.066(8) -0.046(8) 0.001(7)
C21 0.089(6) 0.075(6) 0.158(8) 0.030(6) -0.020(6) 0.004(5)
C20 0.083(6) 0.064(5) 0.081(5) 0.006(4) -0.005(4) -0.010(5)
C19 0.066(5) 0.075(5) 0.083(5) 0.005(4) 0.006(4) -0.002(4)
C18 0.069(5) 0.063(5) 0.082(5) 0.010(4) 0.008(4) -0.010(4)
C17 0.060(5) 0.069(5) 0.100(6) 0.006(5) 0.009(4) -0.007(4)
C16 0.046(4) 0.070(5) 0.119(6) 0.005(5) 0.002(4) -0.004(4)
C15 0.050(5) 0.061(4) 0.075(5) 0.019(4) 0.002(4) -0.007(4)
C12 0.036(4) 0.038(4) 0.057(4) 0.006(3) -0.003(4) -0.007(3)
C13 0.055(5) 0.049(4) 0.049(4) -0.004(3) -0.006(4) 0.000(4)
C14 0.039(5) 0.056(4) 0.046(4) -0.001(4) 0.001(4) 0.004(4)
C9 0.036(4) 0.034(3) 0.040(4) 0.003(3) 0.002(3) 0.002(3)
C1 0.029(3) 0.037(3) 0.043(4) 0.000(3) -0.004(3) 0.000(3)
C3 0.040(4) 0.041(4) 0.040(4) 0.005(3) 0.008(3) -0.004(3)
C2 0.043(4) 0.030(3) 0.037(4) 0.004(3) 0.001(3) -0.003(3)
C23 0.043(4) 0.033(4) 0.042(4) 0.007(3) 0.005(3) -0.003(3)
C28 0.070(5) 0.037(4) 0.049(4) 0.000(3) 0.002(3) 0.000(4)
C27 0.079(5) 0.043(4) 0.055(4) -0.001(4) 0.003(4) 0.010(4)
C26 0.080(6) 0.047(5) 0.055(5) -0.003(4) 0.000(4) -0.005(5)
C25 0.052(5) 0.066(5) 0.050(5) -0.004(4) -0.003(4) -0.005(4)
C24 0.051(5) 0.044(5) 0.050(4) 0.001(4) 0.001(4) -0.002(4)
C29 0.046(4) 0.044(4) 0.033(3) 0.011(3) 0.002(3) 0.002(3)
C34 0.050(4) 0.059(4) 0.056(4) 0.009(3) 0.011(4) 0.001(4)
C33 0.048(6) 0.094(7) 0.071(5) 0.011(5) 0.011(4) 0.006(6)
C32 0.068(7) 0.096(7) 0.077(6) 0.017(5) 0.027(5) 0.029(6)
C31 0.089(7) 0.055(6) 0.069(5) 0.001(4) 0.018(5) 0.024(5)
C30 0.061(5) 0.046(4) 0.055(4) -0.006(4) 0.007(4) 0.002(4)
C4 0.041(4) 0.035(4) 0.043(4) -0.003(3) 0.003(4) -0.008(3)
C5 0.040(5) 0.056(4) 0.058(5) 0.010(4) -0.008(4) -0.005(4)
C6 0.062(6) 0.061(5) 0.049(5) 0.015(4) -0.011(4) 0.003(4)
C7 0.067(5) 0.054(4) 0.040(4) 0.006(3) -0.006(4) 0.000(4)
C8 0.052(5) 0.045(4) 0.044(4) 0.006(3) 0.005(4) -0.009(3)
C11 0.034(4) 0.064(4) 0.057(4) -0.005(4) 0.008(3) 0.001(4)
C10 0.053(5) 0.047(4) 0.039(4) -0.009(3) -0.004(4) -0.003(4)
B1 0.033(4) 0.046(4) 0.038(4) 0.008(4) -0.008(4) -0.001(4)

loop_
_atom_type_symbol
_atom_type_description
_atom_type_scat_dispersion_real
_atom_type_scat_dispersion_imag
_atom_type_scat_source
C C 0.0181 0.0091 'International Tables Vol C Tables 4.2.6.8 and 6.1.1.4'
H H 0.0000 0.0000 'International Tables Vol C Tables 4.2.6.8 and 6.1.1.4'
N N 0.0311 0.0180 'International Tables Vol C Tables 4.2.6.8 and 6.1.1.4'
B B 0.0090 0.0039 'International Tables Vol C Tables 4.2.6.8 and 6.1.1.4'

loop_
_geom_angle_atom_site_label_1
_geom_angle_atom_site_label_2
_geom_angle_atom_site_label_3
_geom_angle
_geom_angle_site_symmetry_1
_geom_angle_site_symmetry_3
_geom_angle_publ_flag
C1 N1 C3 104.9(4) . . ?
C1 N1 C9 125.3(4) . . ?
C3 N1 C9 129.7(5) . . ?
C8 N2 C4 119.5(5) . . ?
C8 N2 B1 126.2(5) . . ?
C4 N2 B1 113.8(5) . . ?
C21 C22 H22A 109.5 . . ?
C21 C22 H22B 109.5 . . ?
H22A C22 H22B 109.5 . . ?
C21 C22 H22C 109.5 . . ?
H22A C22 H22C 109.5 . . ?
H22B C22 H22C 109.5 . . ?
C22 C21 C20 113.7(7) . . ?
C22 C21 H21A 108.8 . . ?
C20 C21 H21A 108.8 . . ?
C22 C21 H21B 108.8 . . ?
C20 C21 H21B 108.8 . . ?
H21A C21 H21B 107.7 . . ?
C19 C20 C21 113.5(6) . . ?
C19 C20 H20A 108.9 . . ?
C21 C20 H20A 108.9 . . ?
C19 C20 H20B 108.9 . . ?
C21 C20 H20B 108.9 . . ?
H20A C20 H20B 107.7 . . ?
C20 C19 C18 115.5(5) . . ?
C20 C19 H19A 108.4 . . ?
C18 C19 H19A 108.4 . . ?
C20 C19 H19B 108.4 . . ?
C18 C19 H19B 108.4 . . ?
H19A C19 H19B 107.5 . . ?
C19 C18 C17 112.2(5) . . ?
C19 C18 H18A 109.2 . . ?
C17 C18 H18A 109.2 . . ?
C19 C18 H18B 109.2 . . ?
C17 C18 H18B 109.2 . . ?
H18A C18 H18B 107.9 . . ?
C16 C17 C18 115.2(5) . . ?
C16 C17 H17A 108.5 . . ?
C18 C17 H17A 108.5 . . ?
C16 C17 H17B 108.5 . . ?
C18 C17 H17B 108.5 . . ?
H17A C17 H17B 107.5 . . ?
C17 C16 C15 113.5(5) . . ?
C17 C16 H16A 108.9 . . ?
C15 C16 H16A 108.9 . . ?
C17 C16 H16B 108.9 . . ?
C15 C16 H16B 108.9 . . ?
H16A C16 H16B 107.7 . . ?
C12 C15 C16 113.8(5) . . ?
C12 C15 H15A 108.8 . . ?
C16 C15 H15A 108.8 . . ?
C12 C15 H15B 108.8 . . ?
C16 C15 H15B 108.8 . . ?
H15A C15 H15B 107.7 . . ?
C13 C12 C11 117.9(5) . . ?
C13 C12 C15 121.8(6) . . ?
C11 C12 C15 120.2(6) . . ?
C12 C13 C14 121.7(6) . . ?
C12 C13 H13 119.1 . . ?
C14 C13 H13 119.1 . . ?
C9 C14 C13 119.8(6) . . ?
C9 C14 H14 119(3) . . ?
C13 C14 H14 121(3) . . ?
C10 C9 C14 119.3(6) . . ?
C10 C9 N1 119.8(5) . . ?
C14 C9 N1 120.8(5) . . ?
N1 C1 C1 107.8(6) . 3_676 ?
N1 C1 C2 141.3(5) . 3_676 ?
C1 C1 C2 110.9(6) 3_676 3_676 ?
C2 C3 N1 113.9(5) . . ?
C2 C3 C4 113.5(5) . . ?
N1 C3 C4 132.5(6) . . ?
C3 C2 C1 102.4(5) . 3_676 ?
C3 C2 B1 110.1(5) . . ?
C1 C2 B1 147.0(5) 3_676 . ?
C28 C23 C24 115.2(5) . . ?
C28 C23 B1 124.8(5) . . ?
C24 C23 B1 119.8(5) . . ?
C27 C28 C23 122.8(6) . . ?
C27 C28 H28 118.6 . . ?
C23 C28 H28 118.6 . . ?
C26 C27 C28 120.4(6) . . ?
C26 C27 H27 119.8 . . ?
C28 C27 H27 119.8 . . ?
C27 C26 C25 119.1(7) . . ?
C27 C26 H26 121(4) . . ?
C25 C26 H26 120(4) . . ?
C26 C25 C24 120.3(7) . . ?
C26 C25 H25 124(3) . . ?
C24 C25 H25 116(3) . . ?
C25 C24 C23 122.1(7) . . ?
C25 C24 H24 119(3) . . ?
C23 C24 H24 119(3) . . ?
C34 C29 C30 115.6(6) . . ?
C34 C29 B1 123.8(5) . . ?
C30 C29 B1 120.5(5) . . ?
C29 C34 C33 122.7(7) . . ?
C29 C34 H34 118.6 . . ?
C33 C34 H34 118.6 . . ?
C32 C33 C34 119.8(8) . . ?
C32 C33 H33 121(3) . . ?
C34 C33 H33 119(3) . . ?
C31 C32 C33 119.4(8) . . ?
C31 C32 H32 124(4) . . ?
C33 C32 H32 117(4) . . ?
C32 C31 C30 120.1(8) . . ?
C32 C31 H31 122(4) . . ?
C30 C31 H31 118(4) . . ?
C29 C30 C31 122.3(7) . . ?
C29 C30 H30 120(3) . . ?
C31 C30 H30 118(3) . . ?
N2 C4 C5 120.9(5) . . ?
N2 C4 C3 106.1(5) . . ?
C5 C4 C3 133.0(6) . . ?
C4 C5 C6 118.3(6) . . ?
C4 C5 H5 121(3) . . ?
C6 C5 H5 120(3) . . ?
C5 C6 C7 120.5(7) . . ?
C5 C6 H6 119(3) . . ?
C7 C6 H6 120(3) . . ?
C8 C7 C6 119.3(6) . . ?
C8 C7 H7 120.3 . . ?
C6 C7 H7 120.3 . . ?
N2 C8 C7 121.5(5) . . ?
N2 C8 H8 119.3 . . ?
C7 C8 H8 119.3 . . ?
C10 C11 C12 120.6(6) . . ?
C10 C11 H11 119.7 . . ?
C12 C11 H11 119.7 . . ?
C9 C10 C11 120.6(6) . . ?
C9 C10 H10 118(3) . . ?
C11 C10 H10 121(3) . . ?
C29 B1 C2 114.8(5) . . ?
C29 B1 C23 117.7(5) . . ?
C2 B1 C23 109.5(4) . . ?
C29 B1 N2 110.8(4) . . ?
C2 B1 N2 95.4(4) . . ?
C23 B1 N2 106.1(4) . . ?

loop_
_geom_bond_atom_site_label_1
_geom_bond_atom_site_label_2
_geom_bond_distance
_geom_bond_site_symmetry_2
_geom_bond_publ_flag
N1 C1 1.396(6) . ?
N1 C3 1.397(6) . ?
N1 C9 1.418(6) . ?
N2 C8 1.352(6) . ?
N2 C4 1.374(6) . ?
N2 B1 1.627(7) . ?
C22 C21 1.484(9) . ?
C22 H22A 0.9600 . ?
C22 H22B 0.9600 . ?
C22 H22C 0.9600 . ?
C21 C20 1.509(8) . ?
C21 H21A 0.9700 . ?
C21 H21B 0.9700 . ?
C20 C19 1.503(7) . ?
C20 H20A 0.9700 . ?
C20 H20B 0.9700 . ?
C19 C18 1.509(7) . ?
C19 H19A 0.9700 . ?
C19 H19B 0.9700 . ?
C18 C17 1.536(7) . ?
C18 H18A 0.9700 . ?
C18 H18B 0.9700 . ?
C17 C16 1.483(7) . ?
C17 H17A 0.9700 . ?
C17 H17B 0.9700 . ?
C16 C15 1.538(7) . ?
C16 H16A 0.9700 . ?
C16 H16B 0.9700 . ?
C15 C12 1.509(7) . ?
C15 H15A 0.9700 . ?
C15 H15B 0.9700 . ?
C12 C13 1.381(7) . ?
C12 C11 1.383(7) . ?
C13 C14 1.376(7) . ?
C13 H13 0.9300 . ?
C14 C9 1.375(7) . ?
C14 H14 0.98(5) . ?
C9 C10 1.379(7) . ?
C1 C1 1.398(9) 3_676 ?
C1 C2 1.418(7) 3_676 ?
C3 C2 1.384(6) . ?
C3 C4 1.451(7) . ?
C2 C1 1.418(7) 3_676 ?
C2 B1 1.599(8) . ?
C23 C28 1.393(7) . ?
C23 C24 1.406(7) . ?
C23 B1 1.617(8) . ?
C28 C27 1.387(7) . ?
C28 H28 0.9300 . ?
C27 C26 1.369(8) . ?
C27 H27 0.9300 . ?
C26 C25 1.377(8) . ?
C26 H26 0.98(6) . ?
C25 C24 1.394(8) . ?
C25 H25 0.97(5) . ?
C24 H24 0.97(5) . ?
C29 C34 1.395(7) . ?
C29 C30 1.390(7) . ?
C29 B1 1.608(8) . ?
C34 C33 1.384(8) . ?
C34 H34 0.9300 . ?
C33 C32 1.378(10) . ?
C33 H33 1.00(5) . ?
C32 C31 1.370(10) . ?
C32 H32 1.00(7) . ?
C31 C30 1.392(8) . ?
C31 H31 0.93(6) . ?
C30 H30 1.00(5) . ?
C4 C5 1.384(7) . ?
C5 C6 1.387(8) . ?
C5 H5 1.00(4) . ?
C6 C7 1.378(8) . ?
C6 H6 0.99(5) . ?
C7 C8 1.365(7) . ?
C7 H7 0.9300 . ?
C8 H8 0.9300 . ?
C11 C10 1.379(7) . ?
C11 H11 0.9300 . ?
C10 H10 0.94(4) . ?

loop_
_geom_torsion_atom_site_label_1
_geom_torsion_atom_site_label_2
_geom_torsion_atom_site_label_3
_geom_torsion_atom_site_label_4
_geom_torsion
_geom_torsion_site_symmetry_1
_geom_torsion_site_symmetry_2
_geom_torsion_site_symmetry_3
_geom_torsion_site_symmetry_4
_geom_torsion_publ_flag
C22 C21 C20 C19 174.3(6) . . . . ?
C21 C20 C19 C18 -176.5(6) . . . . ?
C20 C19 C18 C17 -175.6(5) . . . . ?
C19 C18 C17 C16 -178.9(6) . . . . ?
C18 C17 C16 C15 -176.6(5) . . . . ?
C17 C16 C15 C12 -62.8(7) . . . . ?
C16 C15 C12 C13 117.0(6) . . . . ?
C16 C15 C12 C11 -63.5(7) . . . . ?
C11 C12 C13 C14 2.3(8) . . . . ?
C15 C12 C13 C14 -178.2(5) . . . . ?
C12 C13 C14 C9 -1.2(8) . . . . ?
C13 C14 C9 C10 0.0(8) . . . . ?
C13 C14 C9 N1 176.5(5) . . . . ?
C1 N1 C9 C10 59.6(7) . . . . ?
C3 N1 C9 C10 -125.2(6) . . . . ?
C1 N1 C9 C14 -116.9(6) . . . . ?
C3 N1 C9 C14 58.3(7) . . . . ?
C3 N1 C1 C1 -0.3(7) . . . 3_676 ?
C9 N1 C1 C1 175.9(5) . . . 3_676 ?
C3 N1 C1 C2 -179.1(6) . . . 3_676 ?
C9 N1 C1 C2 -2.8(10) . . . 3_676 ?
C1 N1 C3 C2 -0.3(6) . . . . ?
C9 N1 C3 C2 -176.3(5) . . . . ?
C1 N1 C3 C4 -175.9(5) . . . . ?
C9 N1 C3 C4 8.2(9) . . . . ?
N1 C3 C2 C1 0.8(6) . . . 3_676 ?
C4 C3 C2 C1 177.2(4) . . . 3_676 ?
N1 C3 C2 B1 -173.3(4) . . . . ?
C4 C3 C2 B1 3.2(6) . . . . ?
C24 C23 C28 C27 0.4(8) . . . . ?
B1 C23 C28 C27 175.2(5) . . . . ?
C23 C28 C27 C26 0.2(9) . . . . ?
C28 C27 C26 C25 -0.5(9) . . . . ?
C27 C26 C25 C24 0.2(10) . . . . ?
C26 C25 C24 C23 0.5(9) . . . . ?
C28 C23 C24 C25 -0.7(8) . . . . ?
B1 C23 C24 C25 -175.8(5) . . . . ?
C30 C29 C34 C33 -1.3(8) . . . . ?
B1 C29 C34 C33 175.7(5) . . . . ?
C29 C34 C33 C32 0.7(10) . . . . ?
C34 C33 C32 C31 0.6(11) . . . . ?
C33 C32 C31 C30 -1.2(11) . . . . ?
C34 C29 C30 C31 0.6(8) . . . . ?
B1 C29 C30 C31 -176.5(5) . . . . ?
C32 C31 C30 C29 0.6(10) . . . . ?
C8 N2 C4 C5 -3.3(7) . . . . ?
B1 N2 C4 C5 169.0(5) . . . . ?
C8 N2 C4 C3 178.0(4) . . . . ?
B1 N2 C4 C3 -9.7(6) . . . . ?
C2 C3 C4 N2 4.1(6) . . . . ?
N1 C3 C4 N2 179.7(5) . . . . ?
C2 C3 C4 C5 -174.4(6) . . . . ?
N1 C3 C4 C5 1.2(10) . . . . ?
N2 C4 C5 C6 2.0(8) . . . . ?
C3 C4 C5 C6 -179.7(6) . . . . ?
C4 C5 C6 C7 0.9(9) . . . . ?
C5 C6 C7 C8 -2.5(9) . . . . ?
C4 N2 C8 C7 1.7(7) . . . . ?
B1 N2 C8 C7 -169.5(5) . . . . ?
C6 C7 C8 N2 1.1(8) . . . . ?
C13 C12 C11 C10 -2.2(8) . . . . ?
C15 C12 C11 C10 178.3(5) . . . . ?
C14 C9 C10 C11 0.0(8) . . . . ?
N1 C9 C10 C11 -176.6(5) . . . . ?
C12 C11 C10 C9 1.1(8) . . . . ?
C34 C29 B1 C2 -134.9(5) . . . . ?
C30 C29 B1 C2 41.9(7) . . . . ?
C34 C29 B1 C23 -3.8(8) . . . . ?
C30 C29 B1 C23 173.0(5) . . . . ?
C34 C29 B1 N2 118.5(5) . . . . ?
C30 C29 B1 N2 -64.7(6) . . . . ?
C3 C2 B1 C29 -123.5(5) . . . . ?
C1 C2 B1 C29 67.2(10) 3_676 . . . ?
C3 C2 B1 C23 101.6(5) . . . . ?
C1 C2 B1 C23 -67.7(10) 3_676 . . . ?
C3 C2 B1 N2 -7.6(5) . . . . ?
C1 C2 B1 N2 -176.9(7) 3_676 . . . ?
C28 C23 B1 C29 130.5(5) . . . . ?
C24 C23 B1 C29 -54.9(7) . . . . ?
C28 C23 B1 C2 -96.0(6) . . . . ?
C24 C23 B1 C2 78.6(6) . . . . ?
C28 C23 B1 N2 5.9(7) . . . . ?
C24 C23 B1 N2 -179.5(5) . . . . ?
C8 N2 B1 C29 -58.5(7) . . . . ?
C4 N2 B1 C29 129.8(5) . . . . ?
C8 N2 B1 C2 -177.6(4) . . . . ?
C4 N2 B1 C2 10.7(5) . . . . ?
C8 N2 B1 C23 70.3(6) . . . . ?
C4 N2 B1 C23 -101.4(5) . . . . ?
